data_4108405
loop_
_publ_author_name
'Chien-Tien Chen'
'Ya-Hui Lin'
'Ting-Shen Kuo'

_publ_section_title
;
 Directed Assembly of Chiral Oxidovanadium(V) Methoxides into C4-Symmetric
 Metal(I) Vanadate-Centered Quadruplexes: Synergistic K+- and Ag+-specific
 Transport
;
_journal_name_full 'Journal of the American Chemical Society'
_journal_page_first 12842
_journal_page_last 12843
_journal_paper_doi 10.1021/ja8051552
_journal_volume 130
_journal_year 2008
_chemical_absolute_configuration unk
_chemical_formula_moiety 'C52 H52 Cl8 Cs N4 O21 V5'
_chemical_formula_sum 'C52 H52 Cl8 Cs N4 O21 V5'
_chemical_formula_weight 1740.19
_chemical_name_systematic ?
_space_group_IT_number 4
_symmetry_cell_setting monoclinic
_symmetry_space_group_name_Hall 'P 2yb'
_symmetry_space_group_name_H-M 'P 1 21 1'
_atom_sites_solution_hydrogens geom
_atom_sites_solution_primary direct
_atom_sites_solution_secondary difmap
_audit_creation_method SHELXL-97
_cell_angle_alpha 90.00
_cell_angle_beta 107.0630(10)
_cell_angle_gamma 90.00
_cell_formula_units_Z 2
_cell_length_a 15.2137(4)
_cell_length_b 12.7086(3)
_cell_length_c 21.7372(6)
_cell_measurement_reflns_used 0
_cell_measurement_temperature 296(2)
_cell_measurement_theta_max 0
_cell_measurement_theta_min 0
_cell_volume 4017.78(18)
_computing_molecular_graphics 'Ortep-3 for Windows (Farrugia, 1997)'
_computing_publication_material 'WinGX publication routines (Farrugia, 1999)'
_computing_structure_refinement 'SHELXL-97 (Sheldrick, 1997)'
_computing_structure_solution 'SHELXS-86 (Sheldrick, 1986)'
_diffrn_ambient_temperature 296(2)
_diffrn_measured_fraction_theta_full 0.999
_diffrn_measured_fraction_theta_max 0.999
_diffrn_radiation_monochromator graphite
_diffrn_radiation_source 'fine-focus sealed tube'
_diffrn_radiation_type MoK\a
_diffrn_radiation_wavelength 0.71073
_diffrn_reflns_av_R_equivalents 0.0342
_diffrn_reflns_av_sigmaI/netI 0.0588
_diffrn_reflns_limit_h_max 15
_diffrn_reflns_limit_h_min -18
_diffrn_reflns_limit_k_max 14
_diffrn_reflns_limit_k_min -15
_diffrn_reflns_limit_l_max 25
_diffrn_reflns_limit_l_min -25
_diffrn_reflns_number 30833
_diffrn_reflns_theta_full 25.03
_diffrn_reflns_theta_max 25.03
_diffrn_reflns_theta_min 0.98
_exptl_absorpt_coefficient_mu 1.334
_exptl_absorpt_correction_T_max 0.8894
_exptl_absorpt_correction_T_min 0.6175
_exptl_absorpt_correction_type multi-scan
_exptl_crystal_colour black
_exptl_crystal_density_diffrn 1.438
_exptl_crystal_description prism
_exptl_crystal_F_000 1732
_exptl_crystal_size_max 0.40
_exptl_crystal_size_mid 0.18
_exptl_crystal_size_min 0.09
_refine_diff_density_max 0.450
_refine_diff_density_min -0.667
_refine_diff_density_rms 0.113
_refine_ls_abs_structure_details 'Flack H D (1983), Acta Cryst. A39, 876-881'
_refine_ls_abs_structure_Flack 0.022(13)
_refine_ls_extinction_method none
_refine_ls_goodness_of_fit_ref 0.973
_refine_ls_hydrogen_treatment fixed
_refine_ls_matrix_type full
_refine_ls_number_parameters 804
_refine_ls_number_reflns 13028
_refine_ls_number_restraints 3
_refine_ls_restrained_S_all 0.973
_refine_ls_R_factor_all 0.0570
_refine_ls_R_factor_gt 0.0419
_refine_ls_shift/su_max 0.029
_refine_ls_shift/su_mean 0.008
_refine_ls_structure_factor_coef Fsqd
_refine_ls_weighting_details 'calc w=1/[\s^2^(Fo^2^)+(0.0630P)^2^+0.0000P] where P=(Fo^2^+2Fc^2^)/3'
_refine_ls_weighting_scheme calc
_refine_ls_wR_factor_gt 0.1009
_refine_ls_wR_factor_ref 0.1066
_reflns_number_gt 10287
_reflns_number_total 13028
_reflns_threshold_expression >2sigma(I)
_cod_data_source_file ja8051552_si_002_3.cif
_cod_data_source_block a7284
_cod_original_sg_symbol_H-M 'P 21'
_cod_database_code 4108405

loop_
_symmetry_equiv_pos_as_xyz
'x, y, z'
'-x, y+1/2, -z'

loop_
_atom_site_label
_atom_site_type_symbol
_atom_site_fract_x
_atom_site_fract_y
_atom_site_fract_z
_atom_site_U_iso_or_equiv
_atom_site_adp_type
_atom_site_occupancy
_atom_site_symmetry_multiplicity
_atom_site_calc_flag
_atom_site_refinement_flags
_atom_site_disorder_assembly
_atom_site_disorder_group
C1 C 0.6785(5) 0.5830(5) 0.1236(3) 0.0482(17) Uani 1 1 d . A .
C2 C 0.7183(5) 0.4842(6) 0.1286(3) 0.0606(19) Uani 1 1 d . . .
C3 C 0.7986(5) 0.4765(8) 0.1079(3) 0.0778(17) Uani 1 1 d . . .
H3 H 0.8272 0.4113 0.1107 0.093 Uiso 1 1 calc R . .
C4 C 0.8346(6) 0.5558(9) 0.0850(4) 0.087(3) Uani 1 1 d . . .
C5 C 0.7973(6) 0.6502(7) 0.0829(3) 0.0778(17) Uani 1 1 d . . .
H5 H 0.8249 0.7070 0.0690 0.093 Uiso 1 1 calc R . .
C6 C 0.7187(5) 0.6671(5) 0.1008(3) 0.0504(17) Uani 1 1 d . . .
C7 C 0.6813(4) 0.7698(5) 0.0972(2) 0.0485(16) Uani 1 1 d . . .
H7 H 0.7102 0.8220 0.0803 0.058 Uiso 1 1 calc R . .
C8 C 0.5883(5) 0.9140(5) 0.1126(3) 0.0476(16) Uani 1 1 d . . .
H8 H 0.6450 0.9542 0.1180 0.057 Uiso 1 1 calc R . .
C9 C 0.5148(6) 0.9488(6) 0.0473(3) 0.068(2) Uani 1 1 d . . .
C10 C 0.4189(7) 0.9101(8) 0.0429(4) 0.106(2) Uani 1 1 d . . .
H10A H 0.4188 0.8346 0.0444 0.159 Uiso 1 1 calc R . .
H10B H 0.3767 0.9336 0.0032 0.159 Uiso 1 1 calc R . .
H10C H 0.4005 0.9377 0.0784 0.159 Uiso 1 1 calc R . .
C11 C 0.5498(7) 0.9098(8) -0.0099(3) 0.105(3) Uani 1 1 d . . .
H11A H 0.5519 0.8344 -0.0098 0.158 Uiso 1 1 calc R . .
H11B H 0.6102 0.9374 -0.0049 0.158 Uiso 1 1 calc R . .
H11C H 0.5086 0.9340 -0.0498 0.158 Uiso 1 1 calc R . .
C12 C 0.5141(7) 1.0658(8) 0.0444(4) 0.106(2) Uani 1 1 d . . .
H12A H 0.5746 1.0908 0.0469 0.159 Uiso 1 1 calc R . .
H12B H 0.4956 1.0935 0.0798 0.159 Uiso 1 1 calc R . .
H12C H 0.4715 1.0885 0.0046 0.159 Uiso 1 1 calc R . .
C13 C 0.5546(5) 0.9317(6) 0.1705(3) 0.0506(17) Uani 1 1 d . A .
C14 C 0.8054(4) 0.9952(5) 0.3362(3) 0.0459(15) Uani 1 1 d . A .
C15 C 0.9053(4) 0.9742(5) 0.3624(3) 0.0432(14) Uani 1 1 d . A .
H15 H 0.9223 0.9845 0.4091 0.052 Uiso 1 1 calc R . .
C16 C 0.9691(6) 1.0462(6) 0.3356(4) 0.079(2) Uani 1 1 d . . .
C17 C 0.9678(18) 1.0279(18) 0.2672(9) 0.076(7) Uiso 0.47(3) 1 d P A 1
H17A H 1.0090 1.0764 0.2560 0.114 Uiso 0.47(3) 1 calc PR A 1
H17B H 0.9066 1.0385 0.2393 0.114 Uiso 0.47(3) 1 calc PR A 1
H17C H 0.9870 0.9571 0.2626 0.114 Uiso 0.47(3) 1 calc PR A 1
C18 C 0.9693(12) 1.1533(13) 0.3750(11) 0.056(5) Uiso 0.47(3) 1 d P A 1
H18A H 0.9693 1.1368 0.4181 0.084 Uiso 0.47(3) 1 calc PR A 1
H18B H 0.9154 1.1937 0.3541 0.084 Uiso 0.47(3) 1 calc PR A 1
H18C H 1.0232 1.1935 0.3762 0.084 Uiso 0.47(3) 1 calc PR A 1
C19 C 1.0758(9) 1.0081(10) 0.3773(9) 0.043(5) Uiso 0.47(3) 1 d P A 1
H19A H 1.0841 1.0172 0.4225 0.064 Uiso 0.47(3) 1 calc PR A 1
H19B H 1.1201 1.0499 0.3646 0.064 Uiso 0.47(3) 1 calc PR A 1
H19C H 1.0841 0.9353 0.3686 0.064 Uiso 0.47(3) 1 calc PR A 1
C17A C 0.9302(16) 1.0548(17) 0.2611(8) 0.082(6) Uiso 0.53(3) 1 d P A 2
H17D H 0.8664 1.0741 0.2498 0.123 Uiso 0.53(3) 1 calc PR A 2
H17E H 0.9364 0.9882 0.2420 0.123 Uiso 0.53(3) 1 calc PR A 2
H17F H 0.9637 1.1075 0.2457 0.123 Uiso 0.53(3) 1 calc PR A 2
C18A C 0.9614(10) 1.1623(12) 0.3467(10) 0.065(5) Uiso 0.53(3) 1 d P A 2
H18D H 0.8981 1.1805 0.3401 0.097 Uiso 0.53(3) 1 calc PR A 2
H18E H 0.9850 1.2010 0.3170 0.097 Uiso 0.53(3) 1 calc PR A 2
H18F H 0.9963 1.1796 0.3900 0.097 Uiso 0.53(3) 1 calc PR A 2
C19A C 1.0605(12) 1.0186(14) 0.3432(13) 0.085(6) Uiso 0.53(3) 1 d P A 2
H19D H 1.0642 0.9446 0.3355 0.128 Uiso 0.53(3) 1 calc PR A 2
H19E H 1.0971 1.0349 0.3862 0.128 Uiso 0.53(3) 1 calc PR A 2
H19F H 1.0830 1.0574 0.3130 0.128 Uiso 0.53(3) 1 calc PR A 2
C20 C 0.9709(4) 0.8070(5) 0.3947(3) 0.0387(14) Uani 1 1 d . A .
H20 H 0.9992 0.8398 0.4337 0.046 Uiso 1 1 calc R . .
C21 C 0.9916(4) 0.6962(5) 0.3887(3) 0.0387(13) Uani 1 1 d . . .
C22 C 1.0568(4) 0.6484(5) 0.4387(3) 0.0430(15) Uani 1 1 d . . .
H22 H 1.0824 0.6860 0.4764 0.052 Uiso 1 1 calc R . .
C23 C 1.0842(4) 0.5492(5) 0.4345(3) 0.0427(15) Uani 1 1 d . . .
C24 C 1.0470(4) 0.4915(5) 0.3781(3) 0.0440(14) Uani 1 1 d . . .
H24 H 1.0653 0.4224 0.3747 0.053 Uiso 1 1 calc R . .
C25 C 0.9813(4) 0.5401(5) 0.3266(3) 0.0393(14) Uani 1 1 d . . .
C26 C 0.9516(4) 0.6421(5) 0.3311(2) 0.0389(14) Uani 1 1 d . A .
C27 C 0.7503(3) 0.4613(4) 0.4602(2) 0.0310(12) Uani 1 1 d . A .
C28 C 0.7836(4) 0.3675(4) 0.4433(2) 0.0317(13) Uani 1 1 d . . .
C29 C 0.7436(4) 0.2713(4) 0.4469(2) 0.0342(13) Uani 1 1 d . . .
H29 H 0.7672 0.2096 0.4352 0.041 Uiso 1 1 calc R . .
C30 C 0.6656(4) 0.2702(4) 0.4692(2) 0.0328(13) Uani 1 1 d . . .
C31 C 0.6321(4) 0.3585(4) 0.4884(2) 0.0328(13) Uani 1 1 d . . .
H31 H 0.5825 0.3549 0.5052 0.039 Uiso 1 1 calc R . .
C32 C 0.6725(3) 0.4554(4) 0.4829(2) 0.0279(12) Uani 1 1 d . . .
C33 C 0.6384(4) 0.5495(4) 0.5050(2) 0.0319(13) Uani 1 1 d . . .
H33 H 0.5898 0.5416 0.5225 0.038 Uiso 1 1 calc R . .
C34 C 0.6240(4) 0.7306(4) 0.5252(2) 0.0315(12) Uani 1 1 d . . .
H34 H 0.5601 0.7100 0.5196 0.038 Uiso 1 1 calc R . .
C35 C 0.6689(4) 0.7576(4) 0.5989(2) 0.0365(13) Uani 1 1 d . . .
C36 C 0.7693(4) 0.7924(7) 0.6124(3) 0.065(2) Uani 1 1 d . . .
H36A H 0.8043 0.7366 0.6011 0.098 Uiso 1 1 calc R . .
H36B H 0.7944 0.8086 0.6573 0.098 Uiso 1 1 calc R . .
H36C H 0.7722 0.8537 0.5873 0.098 Uiso 1 1 calc R . .
C37 C 0.6637(6) 0.6577(6) 0.6382(3) 0.072(2) Uani 1 1 d . . .
H37A H 0.6995 0.6027 0.6270 0.109 Uiso 1 1 calc R . .
H37B H 0.6008 0.6354 0.6286 0.109 Uiso 1 1 calc R . .
H37C H 0.6875 0.6730 0.6833 0.109 Uiso 1 1 calc R . .
C38 C 0.6142(6) 0.8453(6) 0.6167(3) 0.077(2) Uani 1 1 d . . .
H38A H 0.6170 0.9066 0.5916 0.116 Uiso 1 1 calc R . .
H38B H 0.6394 0.8615 0.6616 0.116 Uiso 1 1 calc R . .
H38C H 0.5513 0.8237 0.6083 0.116 Uiso 1 1 calc R . .
C39 C 0.6231(4) 0.8227(4) 0.4795(2) 0.0287(12) Uani 1 1 d . A .
C40 C 0.3897(5) 0.7956(5) 0.2987(3) 0.0509(16) Uani 1 1 d . A .
C41 C 0.3210(4) 0.7171(5) 0.2596(3) 0.0453(15) Uani 1 1 d . A .
H41 H 0.2983 0.7421 0.2151 0.054 Uiso 1 1 calc R . .
C42 C 0.2358(4) 0.7014(6) 0.2876(3) 0.0607(19) Uani 1 1 d D . .
C43 C 0.2634(11) 0.655(2) 0.3553(7) 0.067(5) Uiso 0.53(4) 1 d P B 3
H43A H 0.2977 0.5915 0.3560 0.100 Uiso 0.53(4) 1 calc PR B 3
H43B H 0.2092 0.6397 0.3677 0.100 Uiso 0.53(4) 1 calc PR B 3
H43C H 0.3007 0.7049 0.3849 0.100 Uiso 0.53(4) 1 calc PR B 3
C44 C 0.1828(15) 0.8057(13) 0.2799(13) 0.087(7) Uiso 0.53(4) 1 d PD B 3
H44A H 0.2239 0.8611 0.3004 0.130 Uiso 0.53(4) 1 calc PR B 3
H44B H 0.1341 0.7998 0.2995 0.130 Uiso 0.53(4) 1 calc PR B 3
H44C H 0.1573 0.8214 0.2349 0.130 Uiso 0.53(4) 1 calc PR B 3
C45 C 0.1809(12) 0.6018(13) 0.2620(12) 0.083(7) Uiso 0.53(4) 1 d PD B 3
H45A H 0.2214 0.5421 0.2703 0.124 Uiso 0.53(4) 1 calc PR B 3
H45B H 0.1527 0.6085 0.2164 0.124 Uiso 0.53(4) 1 calc PR B 3
H45C H 0.1342 0.5922 0.2830 0.124 Uiso 0.53(4) 1 calc PR B 3
C43A C 0.2678(14) 0.707(3) 0.3583(8) 0.076(7) Uiso 0.47(4) 1 d P B 4
H43D H 0.2165 0.6972 0.3750 0.114 Uiso 0.47(4) 1 calc PR B 4
H43E H 0.2954 0.7742 0.3714 0.114 Uiso 0.47(4) 1 calc PR B 4
H43F H 0.3123 0.6524 0.3746 0.114 Uiso 0.47(4) 1 calc PR B 4
C44A C 0.175(2) 0.8000(19) 0.2581(17) 0.118(11) Uiso 0.47(4) 1 d PD B 4
H44D H 0.1542 0.7936 0.2121 0.178 Uiso 0.47(4) 1 calc PR B 4
H44E H 0.2113 0.8628 0.2696 0.178 Uiso 0.47(4) 1 calc PR B 4
H44F H 0.1233 0.8036 0.2746 0.178 Uiso 0.47(4) 1 calc PR B 4
C45A C 0.1685(13) 0.6300(19) 0.2326(12) 0.083(7) Uiso 0.47(4) 1 d PD B 4
H45D H 0.1684 0.6557 0.1910 0.125 Uiso 0.47(4) 1 calc PR B 4
H45E H 0.1073 0.6334 0.2364 0.125 Uiso 0.47(4) 1 calc PR B 4
H45F H 0.1896 0.5584 0.2374 0.125 Uiso 0.47(4) 1 calc PR B 4
C46 C 0.3480(4) 0.5593(5) 0.2101(3) 0.0396(14) Uani 1 1 d . B .
H46 H 0.3004 0.5838 0.1756 0.048 Uiso 1 1 calc R . .
C47 C 0.3876(4) 0.4593(4) 0.2026(2) 0.0369(13) Uani 1 1 d . . .
C48 C 0.3473(4) 0.3996(5) 0.1492(3) 0.0445(15) Uani 1 1 d . . .
H48 H 0.2980 0.4267 0.1169 0.053 Uiso 1 1 calc R . .
C49 C 0.3793(5) 0.2995(5) 0.1427(3) 0.0510(17) Uani 1 1 d . . .
C50 C 0.4551(5) 0.2607(5) 0.1879(3) 0.0539(17) Uani 1 1 d . . .
H50 H 0.4781 0.1946 0.1826 0.065 Uiso 1 1 calc R . .
C51 C 0.4965(4) 0.3197(4) 0.2409(2) 0.0395(14) Uani 1 1 d . . .
C52 C 0.4658(4) 0.4201(4) 0.2510(2) 0.0294(12) Uani 1 1 d . A .
N1 N 0.6105(3) 0.7984(4) 0.1153(2) 0.0407(12) Uani 1 1 d . . .
N2 N 0.9168(3) 0.8626(4) 0.3505(2) 0.0404(12) Uani 1 1 d . . .
N3 N 0.6689(3) 0.6440(3) 0.50265(17) 0.0264(9) Uani 1 1 d . . .
N4 N 0.3728(3) 0.6182(3) 0.2608(2) 0.0363(11) Uani 1 1 d . . .
O1 O 0.4444(3) 0.6894(4) 0.13122(18) 0.0569(12) Uani 1 1 d . . .
O2 O 0.8287(3) 0.8466(3) 0.20716(19) 0.0529(11) Uani 1 1 d . . .
O3 O 0.8487(2) 0.7377(3) 0.49238(17) 0.0398(9) Uani 1 1 d . . .
O4 O 0.4692(3) 0.5813(3) 0.39817(17) 0.0430(10) Uani 1 1 d . . .
O5 O 0.7180(3) 0.5313(3) 0.29521(17) 0.0430(10) Uani 1 1 d . . .
O6 O 0.7079(2) 0.7319(3) 0.24337(15) 0.0324(8) Uani 1 1 d . . .
O7 O 0.7683(2) 0.7128(3) 0.36729(15) 0.0324(8) Uani 1 1 d . . .
O8 O 0.6208(2) 0.6267(3) 0.36865(15) 0.0323(8) Uani 1 1 d . . .
O9 O 0.5572(2) 0.6516(3) 0.24829(16) 0.0361(9) Uani 1 1 d . . .
O10 O 0.6016(3) 0.5946(3) 0.13959(18) 0.0489(11) Uani 1 1 d . . .
O11 O 0.5369(3) 0.8486(3) 0.19869(18) 0.0470(10) Uani 1 1 d . . .
O12 O 0.5470(4) 1.0212(4) 0.1901(2) 0.0751(16) Uani 1 1 d . . .
O13 O 0.8908(3) 0.6843(3) 0.28184(16) 0.0428(10) Uani 1 1 d . . .
O14 O 0.7579(3) 0.9218(3) 0.29704(18) 0.0436(10) Uani 1 1 d . . .
O15 O 0.7672(3) 1.0732(3) 0.3495(2) 0.0580(12) Uani 1 1 d . . .
O16 O 0.5718(3) 0.8967(3) 0.47470(19) 0.0433(10) Uani 1 1 d . . .
O17 O 0.6795(2) 0.8109(3) 0.44545(15) 0.0292(8) Uani 1 1 d . . .
O18 O 0.7914(3) 0.5509(3) 0.45534(17) 0.0357(9) Uani 1 1 d . . .
O19 O 0.3736(3) 0.8873(4) 0.2978(3) 0.0834(17) Uani 1 1 d . . .
O20 O 0.4697(3) 0.7537(3) 0.33160(18) 0.0465(10) Uani 1 1 d . . .
O21 O 0.5020(2) 0.4720(3) 0.30419(14) 0.0362(8) Uani 1 1 d . . .
Cl1 Cl 0.9372(2) 0.5352(3) 0.06709(18) 0.1590(14) Uani 1 1 d . . .
Cl2 Cl 0.67141(18) 0.37964(16) 0.15731(10) 0.0890(7) Uani 1 1 d . . .
Cl3 Cl 0.93510(13) 0.46882(16) 0.25821(8) 0.0709(5) Uani 1 1 d . . .
Cl4 Cl 1.16883(12) 0.49087(14) 0.49628(8) 0.0615(5) Uani 1 1 d . . .
Cl5 Cl 0.88214(12) 0.37366(13) 0.41907(9) 0.0613(5) Uani 1 1 d . . .
Cl6 Cl 0.61633(11) 0.14761(11) 0.47401(8) 0.0462(4) Uani 1 1 d . . .
Cl7 Cl 0.32438(15) 0.22557(16) 0.07512(8) 0.0776(6) Uani 1 1 d . . .
Cl8 Cl 0.59124(13) 0.26990(13) 0.29909(8) 0.0637(5) Uani 1 1 d . . .
V1 V 0.54891(7) 0.70668(8) 0.17194(4) 0.0390(2) Uani 1 1 d . A .
V2 V 0.81288(6) 0.80116(7) 0.27019(4) 0.0356(2) Uani 1 1 d . A .
V3 V 0.75640(6) 0.69086(7) 0.44609(4) 0.0277(2) Uani 1 1 d . A .
V4 V 0.49910(6) 0.60724(7) 0.33602(4) 0.0324(2) Uani 1 1 d . A .
V5 V 0.67901(6) 0.64413(7) 0.30414(4) 0.0316(2) Uani 1 1 d . A .
Cs1 Cs 0.57329(3) 0.97519(3) 0.334237(17) 0.05216(12) Uani 1 1 d . A .

loop_
_atom_site_aniso_label
_atom_site_aniso_U_11
_atom_site_aniso_U_22
_atom_site_aniso_U_33
_atom_site_aniso_U_23
_atom_site_aniso_U_13
_atom_site_aniso_U_12
C1 0.064(5) 0.050(4) 0.030(3) -0.010(3) 0.014(3) 0.012(4)
C2 0.077(5) 0.063(5) 0.034(3) -0.017(3) 0.004(3) 0.011(5)
C3 0.081(4) 0.096(4) 0.055(3) -0.012(3) 0.017(3) 0.043(4)
C4 0.096(7) 0.122(8) 0.061(5) 0.009(5) 0.050(5) 0.031(6)
C5 0.081(4) 0.096(4) 0.055(3) -0.012(3) 0.017(3) 0.043(4)
C6 0.061(4) 0.062(5) 0.031(3) 0.003(3) 0.018(3) 0.019(4)
C7 0.055(4) 0.062(5) 0.029(3) 0.010(3) 0.013(3) 0.003(4)
C8 0.071(5) 0.033(3) 0.044(3) 0.010(3) 0.025(3) 0.015(3)
C9 0.100(6) 0.063(5) 0.043(3) 0.016(3) 0.025(4) 0.030(4)
C10 0.122(6) 0.126(6) 0.064(3) 0.040(4) 0.020(4) 0.046(5)
C11 0.146(9) 0.121(8) 0.048(4) 0.021(5) 0.027(5) 0.055(7)
C12 0.122(6) 0.126(6) 0.064(3) 0.040(4) 0.020(4) 0.046(5)
C13 0.059(4) 0.047(4) 0.040(3) -0.001(3) 0.006(3) 0.014(3)
C14 0.048(4) 0.046(4) 0.048(3) 0.005(3) 0.020(3) 0.010(3)
C15 0.044(3) 0.039(3) 0.047(3) -0.021(3) 0.014(3) -0.005(3)
C16 0.082(6) 0.035(4) 0.129(7) -0.031(4) 0.042(5) -0.026(4)
C20 0.036(3) 0.037(3) 0.040(3) -0.007(3) 0.006(3) 0.003(3)
C21 0.035(3) 0.040(3) 0.044(3) -0.015(3) 0.016(3) -0.003(3)
C22 0.050(4) 0.034(3) 0.039(3) -0.006(3) 0.002(3) 0.006(3)
C23 0.033(3) 0.046(4) 0.045(3) -0.004(3) 0.005(3) -0.002(3)
C24 0.041(3) 0.040(4) 0.056(3) 0.004(3) 0.022(3) 0.002(3)
C25 0.037(3) 0.037(4) 0.048(3) -0.021(3) 0.019(3) -0.006(3)
C26 0.030(3) 0.053(4) 0.037(3) -0.001(3) 0.014(3) 0.005(3)
C27 0.029(3) 0.030(3) 0.031(2) 0.004(2) 0.004(2) -0.001(3)
C28 0.037(3) 0.020(3) 0.042(3) 0.002(2) 0.018(3) 0.008(3)
C29 0.044(3) 0.020(3) 0.042(3) -0.002(2) 0.017(3) 0.007(3)
C30 0.039(3) 0.015(3) 0.043(3) 0.000(2) 0.010(3) -0.003(3)
C31 0.032(3) 0.029(3) 0.039(3) 0.003(2) 0.013(2) -0.004(3)
C32 0.033(3) 0.022(3) 0.033(3) 0.004(2) 0.017(2) 0.006(2)
C33 0.040(3) 0.029(3) 0.031(3) 0.009(2) 0.016(2) -0.001(3)
C34 0.033(3) 0.029(3) 0.033(3) -0.007(2) 0.010(2) 0.001(2)
C35 0.047(3) 0.038(3) 0.027(3) -0.011(2) 0.015(2) 0.003(3)
C36 0.048(4) 0.100(6) 0.045(4) -0.017(4) 0.009(3) -0.011(4)
C37 0.107(6) 0.076(5) 0.036(3) 0.006(3) 0.023(4) -0.009(5)
C38 0.089(6) 0.083(6) 0.052(4) -0.029(4) 0.012(4) 0.035(5)
C39 0.024(3) 0.029(3) 0.033(3) -0.007(2) 0.009(2) 0.001(3)
C40 0.051(4) 0.041(4) 0.060(4) -0.005(3) 0.015(3) -0.002(3)
C41 0.037(3) 0.041(4) 0.060(4) -0.002(3) 0.018(3) 0.010(3)
C42 0.041(4) 0.070(5) 0.070(4) -0.018(4) 0.014(3) 0.008(4)
C46 0.032(3) 0.043(4) 0.042(3) 0.009(3) 0.008(3) 0.003(3)
C47 0.048(3) 0.031(3) 0.031(3) 0.000(2) 0.010(2) -0.001(3)
C48 0.041(4) 0.056(4) 0.032(3) -0.004(3) 0.004(3) 0.004(3)
C49 0.068(4) 0.045(4) 0.037(3) -0.012(3) 0.011(3) -0.007(4)
C50 0.070(5) 0.037(4) 0.054(4) -0.009(3) 0.018(3) -0.002(4)
C51 0.051(4) 0.033(3) 0.033(3) 0.001(2) 0.010(3) -0.003(3)
C52 0.034(3) 0.021(3) 0.032(3) -0.002(2) 0.009(2) -0.010(2)
N1 0.048(3) 0.043(3) 0.033(2) 0.006(2) 0.016(2) 0.004(3)
N2 0.044(3) 0.032(3) 0.051(3) -0.014(2) 0.022(2) 0.000(2)
N3 0.028(2) 0.028(2) 0.024(2) 0.0019(18) 0.0072(18) 0.005(2)
N4 0.038(3) 0.025(3) 0.049(3) -0.006(2) 0.017(2) -0.003(2)
O1 0.048(3) 0.073(3) 0.046(2) 0.008(2) 0.006(2) 0.001(2)
O2 0.053(3) 0.052(3) 0.056(2) 0.000(2) 0.018(2) -0.014(2)
O3 0.034(2) 0.035(2) 0.049(2) -0.0039(17) 0.0101(18) -0.0031(18)
O4 0.040(2) 0.049(3) 0.043(2) -0.0046(18) 0.0166(18) -0.005(2)
O5 0.053(3) 0.033(2) 0.045(2) -0.0039(17) 0.0179(19) 0.0107(19)
O6 0.037(2) 0.034(2) 0.0280(18) 0.0059(15) 0.0126(16) -0.0013(17)
O7 0.035(2) 0.031(2) 0.0310(17) -0.0008(16) 0.0101(15) -0.0033(17)
O8 0.037(2) 0.032(2) 0.0282(17) -0.0023(15) 0.0104(16) -0.0059(17)
O9 0.036(2) 0.036(2) 0.039(2) 0.0010(16) 0.0145(17) 0.0015(18)
O10 0.060(3) 0.036(2) 0.049(2) -0.0118(19) 0.013(2) -0.002(2)
O11 0.059(3) 0.043(3) 0.046(2) 0.0104(19) 0.026(2) 0.011(2)
O12 0.120(5) 0.047(3) 0.064(3) 0.003(2) 0.036(3) 0.026(3)
O13 0.042(2) 0.044(2) 0.040(2) -0.0104(18) 0.0088(18) 0.012(2)
O14 0.039(2) 0.037(2) 0.053(2) -0.0090(19) 0.0107(19) 0.005(2)
O15 0.062(3) 0.044(3) 0.067(3) -0.011(2) 0.015(2) 0.017(2)
O16 0.047(3) 0.031(2) 0.059(2) 0.0087(18) 0.026(2) 0.012(2)
O17 0.032(2) 0.0225(19) 0.0366(18) 0.0023(15) 0.0159(16) 0.0015(16)
O18 0.039(2) 0.019(2) 0.053(2) 0.0031(16) 0.0211(19) 0.0026(18)
O19 0.058(3) 0.040(3) 0.143(5) -0.019(3) 0.015(3) 0.003(3)
O20 0.045(2) 0.041(2) 0.056(2) -0.0123(19) 0.018(2) -0.006(2)
O21 0.042(2) 0.0274(19) 0.0349(18) 0.0015(18) 0.0040(15) -0.006(2)
Cl1 0.139(3) 0.183(3) 0.195(3) 0.020(3) 0.111(2) 0.080(3)
Cl2 0.128(2) 0.0498(12) 0.0829(13) -0.0031(10) 0.0218(13) 0.0108(13)
Cl3 0.0766(12) 0.0585(11) 0.0654(10) -0.0291(10) 0.0018(9) 0.0117(11)
Cl4 0.0647(11) 0.0507(11) 0.0599(9) 0.0055(8) 0.0041(8) 0.0106(9)
Cl5 0.0623(11) 0.0381(9) 0.1062(13) -0.0016(9) 0.0600(10) 0.0054(8)
Cl6 0.0529(9) 0.0252(7) 0.0648(9) -0.0034(7) 0.0240(7) -0.0076(7)
Cl7 0.0895(14) 0.0730(13) 0.0585(10) -0.0328(9) 0.0036(10) -0.0079(11)
Cl8 0.0759(12) 0.0425(10) 0.0576(9) -0.0010(8) -0.0038(9) 0.0154(9)
V1 0.0408(6) 0.0431(6) 0.0328(5) 0.0026(4) 0.0103(4) 0.0028(5)
V2 0.0346(5) 0.0353(6) 0.0368(5) -0.0038(4) 0.0100(4) 0.0005(4)
V3 0.0307(5) 0.0221(5) 0.0327(5) -0.0023(4) 0.0130(4) -0.0018(4)
V4 0.0357(5) 0.0296(5) 0.0330(5) -0.0033(4) 0.0118(4) -0.0066(4)
V5 0.0369(5) 0.0267(5) 0.0340(5) -0.0004(4) 0.0147(4) 0.0020(4)
Cs1 0.0642(3) 0.0448(2) 0.0514(2) -0.00168(19) 0.02302(19) -0.0027(2)

loop_
_atom_type_symbol
_atom_type_description
_atom_type_scat_dispersion_real
_atom_type_scat_dispersion_imag
_atom_type_scat_source
C C 0.0033 0.0016 'International Tables Vol C Tables 4.2.6.8 and 6.1.1.4'
H H 0.0000 0.0000 'International Tables Vol C Tables 4.2.6.8 and 6.1.1.4'
N N 0.0061 0.0033 'International Tables Vol C Tables 4.2.6.8 and 6.1.1.4'
O O 0.0106 0.0060 'International Tables Vol C Tables 4.2.6.8 and 6.1.1.4'
Cl Cl 0.1484 0.1585 'International Tables Vol C Tables 4.2.6.8 and 6.1.1.4'
V V 0.3005 0.5294 'International Tables Vol C Tables 4.2.6.8 and 6.1.1.4'
Cs Cs -0.3680 2.1192 'International Tables Vol C Tables 4.2.6.8 and 6.1.1.4'

loop_
_geom_angle_atom_site_label_1
_geom_angle_atom_site_label_2
_geom_angle_atom_site_label_3
_geom_angle
_geom_angle_site_symmetry_1
_geom_angle_site_symmetry_3
_geom_angle_publ_flag
O10 C1 C2 118.8(6) . . ?
O10 C1 C6 121.4(6) . . ?
C2 C1 C6 119.7(7) . . ?
C1 C2 C3 115.7(8) . . ?
C1 C2 Cl2 120.9(6) . . ?
C3 C2 Cl2 123.4(7) . . ?
C4 C3 C2 124.0(8) . . ?
C4 C3 H3 118.0 . . ?
C2 C3 H3 118.0 . . ?
C5 C4 C3 119.1(8) . . ?
C5 C4 Cl1 122.3(9) . . ?
C3 C4 Cl1 118.2(8) . . ?
C4 C5 C6 122.0(9) . . ?
C4 C5 H5 119.0 . . ?
C6 C5 H5 119.0 . . ?
C5 C6 C1 119.3(7) . . ?
C5 C6 C7 119.7(7) . . ?
C1 C6 C7 121.1(6) . . ?
N1 C7 C6 126.5(6) . . ?
N1 C7 H7 116.7 . . ?
C6 C7 H7 116.7 . . ?
N1 C8 C13 103.9(5) . . ?
N1 C8 C9 113.4(5) . . ?
C13 C8 C9 112.4(5) . . ?
N1 C8 H8 109.0 . . ?
C13 C8 H8 109.0 . . ?
C9 C8 H8 109.0 . . ?
C12 C9 C10 109.0(8) . . ?
C12 C9 C11 106.4(7) . . ?
C10 C9 C11 113.1(7) . . ?
C12 C9 C8 108.1(6) . . ?
C10 C9 C8 112.2(6) . . ?
C11 C9 C8 107.8(6) . . ?
C9 C10 H10A 109.5 . . ?
C9 C10 H10B 109.5 . . ?
H10A C10 H10B 109.5 . . ?
C9 C10 H10C 109.5 . . ?
H10A C10 H10C 109.5 . . ?
H10B C10 H10C 109.5 . . ?
C9 C11 H11A 109.5 . . ?
C9 C11 H11B 109.5 . . ?
H11A C11 H11B 109.5 . . ?
C9 C11 H11C 109.5 . . ?
H11A C11 H11C 109.5 . . ?
H11B C11 H11C 109.5 . . ?
C9 C12 H12A 109.5 . . ?
C9 C12 H12B 109.5 . . ?
H12A C12 H12B 109.5 . . ?
C9 C12 H12C 109.5 . . ?
H12A C12 H12C 109.5 . . ?
H12B C12 H12C 109.5 . . ?
O12 C13 O11 122.6(6) . . ?
O12 C13 C8 121.0(6) . . ?
O11 C13 C8 116.4(6) . . ?
O12 C13 Cs1 59.7(3) . . ?
O11 C13 Cs1 67.4(3) . . ?
C8 C13 Cs1 156.6(4) . . ?
O15 C14 O14 120.9(5) . . ?
O15 C14 C15 124.0(6) . . ?
O14 C14 C15 115.1(5) . . ?
O15 C14 Cs1 61.3(3) . . ?
O14 C14 Cs1 65.6(3) . . ?
C15 C14 Cs1 154.4(4) . . ?
N2 C15 C14 105.6(5) . . ?
N2 C15 C16 112.5(5) . . ?
C14 C15 C16 115.5(6) . . ?
N2 C15 H15 107.6 . . ?
C14 C15 H15 107.6 . . ?
C16 C15 H15 107.6 . . ?
C19A C16 C17 78.5(11) . . ?
C19A C16 C18A 110.4(11) . . ?
C17 C16 C18A 109.3(16) . . ?
C19A C16 C17A 101.7(12) . . ?
C17 C16 C17A 24.3(10) . . ?
C18A C16 C17A 94.2(15) . . ?
C19A C16 C15 121.0(11) . . ?
C17 C16 C15 116.6(9) . . ?
C18A C16 C15 115.3(9) . . ?
C17A C16 C15 109.8(9) . . ?
C19A C16 C18 107.7(12) . . ?
C17 C16 C18 131.0(15) . . ?
C18A C16 C18 22.0(8) . . ?
C17A C16 C18 115.7(14) . . ?
C15 C16 C18 101.6(9) . . ?
C19A C16 C19 25.0(9) . . ?
C17 C16 C19 102.7(12) . . ?
C18A C16 C19 107.7(9) . . ?
C17A C16 C19 126.4(11) . . ?
C15 C16 C19 103.8(8) . . ?
C18 C16 C19 96.1(10) . . ?
C16 C17 H17A 109.5 . . ?
C16 C17 H17B 109.5 . . ?
H17A C17 H17B 109.5 . . ?
C16 C17 H17C 109.5 . . ?
H17A C17 H17C 109.5 . . ?
H17B C17 H17C 109.5 . . ?
C16 C18 H18A 109.5 . . ?
C16 C18 H18B 109.5 . . ?
H18A C18 H18B 109.5 . . ?
C16 C18 H18C 109.5 . . ?
H18A C18 H18C 109.5 . . ?
H18B C18 H18C 109.5 . . ?
C16 C19 H19A 109.5 . . ?
C16 C19 H19B 109.5 . . ?
H19A C19 H19B 109.5 . . ?
C16 C19 H19C 109.5 . . ?
H19A C19 H19C 109.5 . . ?
H19B C19 H19C 109.5 . . ?
C16 C17A H17D 109.5 . . ?
C16 C17A H17E 109.5 . . ?
H17D C17A H17E 109.5 . . ?
C16 C17A H17F 109.5 . . ?
H17D C17A H17F 109.5 . . ?
H17E C17A H17F 109.5 . . ?
C16 C18A H18D 109.5 . . ?
C16 C18A H18E 109.5 . . ?
H18D C18A H18E 109.5 . . ?
C16 C18A H18F 109.5 . . ?
H18D C18A H18F 109.5 . . ?
H18E C18A H18F 109.5 . . ?
C16 C19A H19D 109.5 . . ?
C16 C19A H19E 109.5 . . ?
H19D C19A H19E 109.5 . . ?
C16 C19A H19F 109.5 . . ?
H19D C19A H19F 109.5 . . ?
H19E C19A H19F 109.5 . . ?
N2 C20 C21 125.1(5) . . ?
N2 C20 H20 117.4 . . ?
C21 C20 H20 117.4 . . ?
C22 C21 C26 120.8(5) . . ?
C22 C21 C20 118.7(5) . . ?
C26 C21 C20 120.4(5) . . ?
C23 C22 C21 121.8(5) . . ?
C23 C22 H22 119.1 . . ?
C21 C22 H22 119.1 . . ?
C22 C23 C24 120.0(5) . . ?
C22 C23 Cl4 121.7(4) . . ?
C24 C23 Cl4 118.2(5) . . ?
C23 C24 C25 118.5(6) . . ?
C23 C24 H24 120.7 . . ?
C25 C24 H24 120.7 . . ?
C26 C25 C24 121.7(5) . . ?
C26 C25 Cl3 120.0(5) . . ?
C24 C25 Cl3 118.4(5) . . ?
O13 C26 C25 119.5(5) . . ?
O13 C26 C21 123.3(5) . . ?
C25 C26 C21 117.2(5) . . ?
O18 C27 C28 120.2(5) . . ?
O18 C27 C32 122.7(5) . . ?
C28 C27 C32 117.1(5) . . ?
C29 C28 C27 123.0(5) . . ?
C29 C28 Cl5 119.7(4) . . ?
C27 C28 Cl5 117.3(4) . . ?
C28 C29 C30 117.4(5) . . ?
C28 C29 H29 121.3 . . ?
C30 C29 H29 121.3 . . ?
C31 C30 C29 122.2(5) . . ?
C31 C30 Cl6 121.0(4) . . ?
C29 C30 Cl6 116.8(4) . . ?
C30 C31 C32 119.3(5) . . ?
C30 C31 H31 120.3 . . ?
C32 C31 H31 120.3 . . ?
C31 C32 C27 120.9(5) . . ?
C31 C32 C33 119.4(5) . . ?
C27 C32 C33 119.5(5) . . ?
N3 C33 C32 126.0(5) . . ?
N3 C33 H33 117.0 . . ?
C32 C33 H33 117.0 . . ?
N3 C34 C39 106.0(4) . . ?
N3 C34 C35 113.5(4) . . ?
C39 C34 C35 114.2(4) . . ?
N3 C34 H34 107.6 . . ?
C39 C34 H34 107.6 . . ?
C35 C34 H34 107.6 . . ?
C38 C35 C36 109.3(6) . . ?
C38 C35 C37 110.1(6) . . ?
C36 C35 C37 109.9(6) . . ?
C38 C35 C34 108.3(5) . . ?
C36 C35 C34 111.5(4) . . ?
C37 C35 C34 107.7(5) . . ?
C35 C36 H36A 109.5 . . ?
C35 C36 H36B 109.5 . . ?
H36A C36 H36B 109.5 . . ?
C35 C36 H36C 109.5 . . ?
H36A C36 H36C 109.5 . . ?
H36B C36 H36C 109.5 . . ?
C35 C37 H37A 109.5 . . ?
C35 C37 H37B 109.5 . . ?
H37A C37 H37B 109.5 . . ?
C35 C37 H37C 109.5 . . ?
H37A C37 H37C 109.5 . . ?
H37B C37 H37C 109.5 . . ?
C35 C38 H38A 109.5 . . ?
C35 C38 H38B 109.5 . . ?
H38A C38 H38B 109.5 . . ?
C35 C38 H38C 109.5 . . ?
H38A C38 H38C 109.5 . . ?
H38B C38 H38C 109.5 . . ?
O16 C39 O17 124.2(5) . . ?
O16 C39 C34 122.2(5) . . ?
O17 C39 C34 113.6(5) . . ?
O16 C39 Cs1 62.6(3) . . ?
O17 C39 Cs1 64.2(3) . . ?
C34 C39 Cs1 160.3(3) . . ?
O19 C40 O20 123.6(6) . . ?
O19 C40 C41 122.2(6) . . ?
O20 C40 C41 114.2(5) . . ?
O19 C40 Cs1 60.9(4) . . ?
O20 C40 Cs1 66.3(3) . . ?
C41 C40 Cs1 157.8(4) . . ?
N4 C41 C40 105.9(5) . . ?
N4 C41 C42 112.0(5) . . ?
C40 C41 C42 111.9(5) . . ?
N4 C41 H41 109.0 . . ?
C40 C41 H41 109.0 . . ?
C42 C41 H41 109.0 . . ?
C44 C42 C45 117.5(14) . . ?
C44 C42 C43A 94.4(12) . . ?
C45 C42 C43A 113(2) . . ?
C44 C42 C43 115.2(11) . . ?
C45 C42 C43 89.9(18) . . ?
C43A C42 C43 25.4(9) . . ?
C44 C42 C41 108.0(11) . . ?
C45 C42 C41 112.5(9) . . ?
C43A C42 C41 109.6(9) . . ?
C43 C42 C41 113.0(8) . . ?
C44 C42 C45A 101.9(15) . . ?
C45 C42 C45A 26.0(8) . . ?
C43A C42 C45A 138(2) . . ?
C43 C42 C45A 115.8(19) . . ?
C41 C42 C45A 101.4(10) . . ?
C44 C42 C44A 16.9(15) . . ?
C45 C42 C44A 108.6(18) . . ?
C43A C42 C44A 111.3(14) . . ?
C43 C42 C44A 131.4(14) . . ?
C41 C42 C44A 100.9(14) . . ?
C45A C42 C44A 88.7(19) . . ?
C42 C43 H43A 109.5 . . ?
C42 C43 H43B 109.5 . . ?
H43A C43 H43B 109.5 . . ?
C42 C43 H43C 109.4 . . ?
H43A C43 H43C 109.5 . . ?
H43B C43 H43C 109.5 . . ?
C42 C44 H44A 109.5 . . ?
C42 C44 H44B 109.5 . . ?
H44A C44 H44B 109.5 . . ?
C42 C44 H44C 109.4 . . ?
H44A C44 H44C 109.5 . . ?
H44B C44 H44C 109.5 . . ?
C42 C45 H45A 109.7 . . ?
C42 C45 H45B 109.2 . . ?
H45A C45 H45B 109.5 . . ?
C42 C45 H45C 109.6 . . ?
H45A C45 H45C 109.5 . . ?
H45B C45 H45C 109.5 . . ?
C42 C43A H43D 109.5 . . ?
C42 C43A H43E 109.4 . . ?
H43D C43A H43E 109.5 . . ?
C42 C43A H43F 109.5 . . ?
H43D C43A H43F 109.5 . . ?
H43E C43A H43F 109.5 . . ?
C42 C44A H44D 109.4 . . ?
C42 C44A H44E 109.5 . . ?
H44D C44A H44E 109.5 . . ?
C42 C44A H44F 109.5 . . ?
H44D C44A H44F 109.5 . . ?
H44E C44A H44F 109.5 . . ?
C42 C45A H45D 109.1 . . ?
C42 C45A H45E 109.6 . . ?
H45D C45A H45E 109.5 . . ?
C42 C45A H45F 109.7 . . ?
H45D C45A H45F 109.5 . . ?
H45E C45A H45F 109.5 . . ?
N4 C46 C47 125.5(5) . . ?
N4 C46 H46 117.2 . . ?
C47 C46 H46 117.2 . . ?
C48 C47 C52 120.0(5) . . ?
C48 C47 C46 119.2(5) . . ?
C52 C47 C46 120.8(5) . . ?
C47 C48 C49 120.8(5) . . ?
C47 C48 H48 119.6 . . ?
C49 C48 H48 119.6 . . ?
C50 C49 C48 120.3(5) . . ?
C50 C49 Cl7 120.5(5) . . ?
C48 C49 Cl7 119.1(5) . . ?
C51 C50 C49 119.4(6) . . ?
C51 C50 H50 120.3 . . ?
C49 C50 H50 120.3 . . ?
C50 C51 C52 122.8(5) . . ?
C50 C51 Cl8 119.6(5) . . ?
C52 C51 Cl8 117.6(4) . . ?
O21 C52 C51 121.8(5) . . ?
O21 C52 C47 121.4(5) . . ?
C51 C52 C47 116.6(4) . . ?
C7 N1 C8 117.2(5) . . ?
C7 N1 V1 124.9(4) . . ?
C8 N1 V1 115.4(4) . . ?
C20 N2 C15 119.2(5) . . ?
C20 N2 V2 124.9(4) . . ?
C15 N2 V2 113.7(4) . . ?
C33 N3 C34 118.6(4) . . ?
C33 N3 V3 124.8(4) . . ?
C34 N3 V3 114.5(3) . . ?
C46 N4 C41 117.1(5) . . ?
C46 N4 V4 126.0(4) . . ?
C41 N4 V4 115.2(3) . . ?
V2 O6 V5 116.08(17) . . ?
V3 O7 V5 112.19(18) . . ?
V4 O8 V5 112.26(16) . . ?
V4 O8 V3 154.43(18) . . ?
V5 O8 V3 89.27(13) . . ?
V1 O9 V5 114.03(19) . . ?
V1 O9 V4 153.9(2) . . ?
V5 O9 V4 89.89(13) . . ?
C1 O10 V1 133.9(4) . . ?
C13 O11 V1 125.0(4) . . ?
C13 O11 Cs1 91.2(3) . . ?
V1 O11 Cs1 137.00(17) . . ?
C13 O12 Cs1 100.2(4) . . ?
C26 O13 V2 134.8(3) . . ?
C14 O14 V2 123.6(4) . . ?
C14 O14 Cs1 92.4(3) . . ?
V2 O14 Cs1 137.44(18) . . ?
C14 O15 Cs1 98.7(4) . . ?
C39 O16 Cs1 98.0(3) . . ?
C39 O17 V3 126.3(3) . . ?
C39 O17 Cs1 94.7(3) . . ?
V3 O17 Cs1 133.32(14) . . ?
C27 O18 V3 135.3(3) . . ?
C40 O19 Cs1 99.6(4) . . ?
C40 O20 V4 125.6(4) . . ?
C40 O20 Cs1 91.5(3) . . ?
V4 O20 Cs1 138.18(19) . . ?
C52 O21 V4 138.4(3) . . ?
C30 Cl6 Cs1 117.49(18) . 1_545 ?
C51 Cl8 Cs1 114.1(2) . 1_545 ?
O1 V1 O9 104.6(2) . . ?
O1 V1 O10 98.9(2) . . ?
O9 V1 O10 97.52(18) . . ?
O1 V1 O11 97.4(2) . . ?
O9 V1 O11 94.28(16) . . ?
O10 V1 O11 156.75(19) . . ?
O1 V1 N1 107.1(2) . . ?
O9 V1 N1 147.73(18) . . ?
O10 V1 N1 83.55(19) . . ?
O11 V1 N1 75.86(18) . . ?
O1 V1 V5 138.38(16) . . ?
O9 V1 V5 34.25(12) . . ?
O10 V1 V5 85.71(12) . . ?
O11 V1 V5 93.00(12) . . ?
N1 V1 V5 114.50(13) . . ?
O2 V2 O6 104.54(18) . . ?
O2 V2 O13 99.0(2) . . ?
O6 V2 O13 97.17(17) . . ?
O2 V2 O14 99.4(2) . . ?
O6 V2 O14 93.76(17) . . ?
O13 V2 O14 155.42(16) . . ?
O2 V2 N2 108.3(2) . . ?
O6 V2 N2 146.61(17) . . ?
O13 V2 N2 83.78(17) . . ?
O14 V2 N2 75.10(17) . . ?
O2 V2 V5 136.62(15) . . ?
O6 V2 V5 33.05(10) . . ?
O13 V2 V5 83.72(13) . . ?
O14 V2 V5 93.83(13) . . ?
N2 V2 V5 115.04(13) . . ?
O3 V3 O7 103.21(18) . . ?
O3 V3 O18 96.85(18) . . ?
O7 V3 O18 98.44(16) . . ?
O3 V3 O17 97.50(17) . . ?
O7 V3 O17 95.81(15) . . ?
O18 V3 O17 156.88(16) . . ?
O3 V3 N3 108.89(18) . . ?
O7 V3 N3 147.48(16) . . ?
O18 V3 N3 82.98(16) . . ?
O17 V3 N3 75.27(15) . . ?
O3 V3 O8 175.04(17) . . ?
O7 V3 O8 71.89(14) . . ?
O18 V3 O8 84.84(15) . . ?
O17 V3 O8 82.40(14) . . ?
N3 V3 O8 75.92(13) . . ?
O3 V3 V5 136.87(14) . . ?
O7 V3 V5 34.40(11) . . ?
O18 V3 V5 86.30(12) . . ?
O17 V3 V5 95.44(10) . . ?
N3 V3 V5 114.18(11) . . ?
O8 V3 V5 38.43(8) . . ?
O4 V4 O8 102.33(17) . . ?
O4 V4 O21 99.77(18) . . ?
O8 V4 O21 98.07(16) . . ?
O4 V4 O20 97.1(2) . . ?
O8 V4 O20 94.84(17) . . ?
O21 V4 O20 155.98(16) . . ?
O4 V4 N4 104.36(19) . . ?
O8 V4 N4 152.56(17) . . ?
O21 V4 N4 83.65(16) . . ?
O20 V4 N4 75.68(17) . . ?
O4 V4 O9 174.90(16) . . ?
O8 V4 O9 72.71(13) . . ?
O21 V4 O9 82.33(14) . . ?
O20 V4 O9 82.31(15) . . ?
N4 V4 O9 80.45(15) . . ?
O4 V4 V5 136.76(14) . . ?
O8 V4 V5 34.74(10) . . ?
O21 V4 V5 86.37(12) . . ?
O20 V4 V5 92.93(13) . . ?
N4 V4 V5 118.88(13) . . ?
O9 V4 V5 38.44(9) . . ?
O5 V5 O7 107.41(19) . . ?
O5 V5 O6 106.16(18) . . ?
O7 V5 O6 88.22(15) . . ?
O5 V5 O8 105.08(18) . . ?
O7 V5 O8 84.59(15) . . ?
O6 V5 O8 148.68(16) . . ?
O5 V5 O9 107.29(19) . . ?
O7 V5 O9 145.21(16) . . ?
O6 V5 O9 84.62(15) . . ?
O8 V5 O9 84.13(15) . . ?
O5 V5 V3 104.79(14) . . ?
O7 V5 V3 33.41(10) . . ?
O6 V5 V3 120.02(11) . . ?
O8 V5 V3 52.30(10) . . ?
O9 V5 V3 131.20(11) . . ?
O5 V5 V4 106.36(16) . . ?
O7 V5 V4 114.72(11) . . ?
O6 V5 V4 131.46(11) . . ?
O8 V5 V4 33.00(10) . . ?
O9 V5 V4 51.67(11) . . ?
V3 V5 V4 84.55(3) . . ?
O5 V5 V1 106.29(14) . . ?
O7 V5 V1 134.79(11) . . ?
O6 V5 V1 53.73(11) . . ?
O8 V5 V1 114.37(11) . . ?
O9 V5 V1 31.72(11) . . ?
V3 V5 V1 148.65(4) . . ?
V4 V5 V1 82.97(3) . . ?
O5 V5 V2 104.97(16) . . ?
O7 V5 V2 58.58(10) . . ?
O6 V5 V2 30.88(10) . . ?
O8 V5 V2 137.91(11) . . ?
O9 V5 V2 113.79(11) . . ?
V3 V5 V2 91.73(3) . . ?
V4 V5 V2 148.36(4) . . ?
V1 V5 V2 84.18(3) . . ?
O12 Cs1 O19 89.07(16) . . ?
O12 Cs1 O15 82.55(14) . . ?
O19 Cs1 O15 171.57(14) . . ?
O12 Cs1 O14 69.40(13) . . ?
O19 Cs1 O14 136.04(12) . . ?
O15 Cs1 O14 40.94(11) . . ?
O12 Cs1 O20 103.28(12) . . ?
O19 Cs1 O20 41.02(12) . . ?
O15 Cs1 O20 142.33(11) . . ?
O14 Cs1 O20 105.68(10) . . ?
O12 Cs1 O16 169.71(13) . . ?
O19 Cs1 O16 81.49(14) . . ?
O15 Cs1 O16 106.93(11) . . ?
O14 Cs1 O16 115.03(10) . . ?
O20 Cs1 O16 66.81(10) . . ?
O12 Cs1 O17 139.81(11) . . ?
O19 Cs1 O17 101.19(12) . . ?
O15 Cs1 O17 85.92(10) . . ?
O14 Cs1 O17 76.74(9) . . ?
O20 Cs1 O17 65.45(9) . . ?
O16 Cs1 O17 40.02(9) . . ?
O12 Cs1 O11 40.60(12) . . ?
O19 Cs1 O11 72.47(13) . . ?
O15 Cs1 O11 101.39(11) . . ?
O14 Cs1 O11 66.28(10) . . ?
O20 Cs1 O11 66.40(10) . . ?
O16 Cs1 O11 131.17(10) . . ?
O17 Cs1 O11 105.76(9) . . ?
O12 Cs1 C40 92.38(15) . . ?
O19 Cs1 C40 19.51(14) . . ?
O15 Cs1 C40 161.09(14) . . ?
O14 Cs1 C40 120.30(13) . . ?
O20 Cs1 C40 22.22(13) . . ?
O16 Cs1 C40 77.35(13) . . ?
O17 Cs1 C40 86.32(13) . . ?
O11 Cs1 C40 64.35(13) . . ?
O12 Cs1 C13 20.07(13) . . ?
O19 Cs1 C13 84.48(16) . . ?
O15 Cs1 C13 87.94(14) . . ?
O14 Cs1 C13 62.04(13) . . ?
O20 Cs1 C13 87.19(14) . . ?
O16 Cs1 C13 152.52(14) . . ?
O17 Cs1 C13 121.72(13) . . ?
O11 Cs1 C13 21.40(13) . . ?
C40 Cs1 C13 81.54(16) . . ?
O12 Cs1 C14 80.24(14) . . ?
O19 Cs1 C14 158.06(15) . . ?
O15 Cs1 C14 20.09(12) . . ?
O14 Cs1 C14 22.04(12) . . ?
O20 Cs1 C14 123.12(13) . . ?
O16 Cs1 C14 107.23(12) . . ?
O17 Cs1 C14 76.06(11) . . ?
O11 Cs1 C14 87.18(12) . . ?
C40 Cs1 C14 141.07(16) . . ?
C13 Cs1 C14 78.92(15) . . ?
O12 Cs1 C39 157.37(12) . . ?
O19 Cs1 C39 88.18(14) . . ?
O15 Cs1 C39 99.91(12) . . ?
O14 Cs1 C39 97.63(11) . . ?
O20 Cs1 C39 61.28(11) . . ?
O16 Cs1 C39 19.45(10) . . ?
O17 Cs1 C39 21.08(10) . . ?
O11 Cs1 C39 117.69(11) . . ?
C40 Cs1 C39 77.99(13) . . ?
C13 Cs1 C39 137.38(14) . . ?
C14 Cs1 C39 94.35(12) . . ?

loop_
_geom_bond_atom_site_label_1
_geom_bond_atom_site_label_2
_geom_bond_distance
_geom_bond_site_symmetry_2
C1 O10 1.322(7) .
C1 C2 1.384(10) .
C1 C6 1.393(9) .
C2 C3 1.423(10) .
C2 Cl2 1.710(8) .
C3 C4 1.313(12) .
C3 H3 0.9300 .
C4 C5 1.323(12) .
C4 Cl1 1.737(9) .
C5 C6 1.378(10) .
C5 H5 0.9300 .
C6 C7 1.417(9) .
C7 N1 1.301(7) .
C7 H7 0.9300 .
C8 N1 1.505(7) .
C8 C13 1.510(9) .
C8 C9 1.590(9) .
C8 H8 0.9800 .
C9 C12 1.488(12) .
C9 C10 1.516(12) .
C9 C11 1.568(10) .
C10 H10A 0.9600 .
C10 H10B 0.9600 .
C10 H10C 0.9600 .
C11 H11A 0.9600 .
C11 H11B 0.9600 .
C11 H11C 0.9600 .
C12 H12A 0.9600 .
C12 H12B 0.9600 .
C12 H12C 0.9600 .
C13 O12 1.231(7) .
C13 O11 1.288(8) .
C13 Cs1 3.529(6) .
C14 O15 1.226(7) .
C14 O14 1.325(7) .
C14 C15 1.482(8) .
C14 Cs1 3.527(6) .
C15 N2 1.462(8) .
C15 C16 1.565(10) .
C15 H15 0.9800 .
C16 C19A 1.395(18) .
C16 C17 1.50(2) .
C16 C18A 1.506(16) .
C16 C17A 1.556(19) .
C16 C18 1.608(18) .
C16 C19 1.681(17) .
C17 H17A 0.9600 .
C17 H17B 0.9600 .
C17 H17C 0.9600 .
C18 H18A 0.9600 .
C18 H18B 0.9600 .
C18 H18C 0.9600 .
C19 H19A 0.9600 .
C19 H19B 0.9600 .
C19 H19C 0.9600 .
C17A H17D 0.9600 .
C17A H17E 0.9600 .
C17A H17F 0.9600 .
C18A H18D 0.9600 .
C18A H18E 0.9600 .
C18A H18F 0.9600 .
C19A H19D 0.9600 .
C19A H19E 0.9600 .
C19A H19F 0.9600 .
C20 N2 1.278(7) .
C20 C21 1.456(8) .
C20 H20 0.9300 .
C21 C22 1.380(8) .
C21 C26 1.400(7) .
C22 C23 1.339(8) .
C22 H22 0.9300 .
C23 C24 1.399(8) .
C23 Cl4 1.731(6) .
C24 C25 1.407(8) .
C24 H24 0.9300 .
C25 C26 1.386(8) .
C25 Cl3 1.706(5) .
C26 O13 1.307(6) .
C27 O18 1.317(6) .
C27 C28 1.387(7) .
C27 C32 1.412(7) .
C28 C29 1.379(8) .
C28 Cl5 1.730(6) .
C29 C30 1.406(8) .
C29 H29 0.9300 .
C30 C31 1.349(7) .
C30 Cl6 1.745(5) .
C31 C32 1.397(7) .
C31 H31 0.9300 .
C32 C33 1.442(7) .
C33 N3 1.294(6) .
C33 H33 0.9300 .
C34 N3 1.455(6) .
C34 C39 1.534(7) .
C34 C35 1.583(7) .
C34 H34 0.9800 .
C35 C38 1.509(8) .
C35 C36 1.534(8) .
C35 C37 1.545(9) .
C36 H36A 0.9600 .
C36 H36B 0.9600 .
C36 H36C 0.9600 .
C37 H37A 0.9600 .
C37 H37B 0.9600 .
C37 H37C 0.9600 .
C38 H38A 0.9600 .
C38 H38B 0.9600 .
C38 H38C 0.9600 .
C39 O16 1.207(6) .
C39 O17 1.295(6) .
C39 Cs1 3.590(5) .
C40 O19 1.190(8) .
C40 O20 1.329(7) .
C40 C41 1.513(8) .
C40 Cs1 3.512(6) .
C41 N4 1.480(7) .
C41 C42 1.598(9) .
C41 H41 0.9800 .
C42 C44 1.535(14) .
C42 C45 1.529(14) .
C42 C43A 1.472(18) .
C42 C43 1.526(17) .
C42 C45A 1.607(15) .
C42 C44A 1.577(16) .
C43 H43A 0.9600 .
C43 H43B 0.9600 .
C43 H43C 0.9600 .
C44 H44A 0.9600 .
C44 H44B 0.9600 .
C44 H44C 0.9600 .
C45 H45A 0.9600 .
C45 H45B 0.9600 .
C45 H45C 0.9600 .
C43A H43D 0.9600 .
C43A H43E 0.9600 .
C43A H43F 0.9600 .
C44A H44D 0.9600 .
C44A H44E 0.9600 .
C44A H44F 0.9600 .
C45A H45D 0.9600 .
C45A H45E 0.9600 .
C45A H45F 0.9600 .
C46 N4 1.294(7) .
C46 C47 1.436(8) .
C46 H46 0.9300 .
C47 C48 1.372(7) .
C47 C52 1.427(7) .
C48 C49 1.384(9) .
C48 H48 0.9300 .
C49 C50 1.369(9) .
C49 Cl7 1.736(6) .
C50 C51 1.363(8) .
C50 H50 0.9300 .
C51 C52 1.398(7) .
C51 Cl8 1.735(6) .
C52 O21 1.305(6) .
N1 V1 2.105(5) .
N2 V2 2.130(5) .
N3 V3 2.144(4) .
N4 V4 2.131(4) .
O1 V1 1.592(4) .
O2 V2 1.570(4) .
O3 V3 1.584(4) .
O4 V4 1.582(4) .
O5 V5 1.585(4) .
O6 V2 1.766(4) .
O6 V5 1.877(3) .
O7 V3 1.797(3) .
O7 V5 1.843(3) .
O8 V4 1.795(3) .
O8 V5 1.878(3) .
O8 V3 2.391(3) .
O9 V1 1.771(3) .
O9 V5 1.896(4) .
O9 V4 2.393(3) .
O10 V1 1.870(4) .
O11 V1 1.921(4) .
O11 Cs1 3.258(4) .
O12 Cs1 3.096(5) .
O13 V2 1.870(4) .
O14 V2 1.918(4) .
O14 Cs1 3.215(4) .
O15 Cs1 3.128(5) .
O16 Cs1 3.218(4) .
O17 V3 1.920(3) .
O17 Cs1 3.244(3) .
O18 V3 1.851(4) .
O19 Cs1 3.113(5) .
O20 V4 1.910(4) .
O20 Cs1 3.218(4) .
O21 V4 1.858(4) .
Cl6 Cs1 3.6461(15) 1_545
Cl8 Cs1 3.8481(17) 1_545
V1 V5 3.0772(12) .
V2 V5 3.0915(13) .
V3 V5 3.0213(12) .
V4 V5 3.0503(13) .
